data_7133197
loop_
_publ_author_name
'Liu, Yong'
'Jia, Mengying'
'Wang, Guodong'
'Yang, Wenhui'
'Xu, Xianxiu'

_publ_section_title
;
 Silver-catalyzed P-centered anion nucleophilic addition to isocyanide:
 access to 2-phosphinoyl indoles/indol-3-ols.
;
_journal_issue 56
_journal_name_full 'Chemical communications (Cambridge, England)'
_journal_page_first 7196
_journal_page_last 7199
_journal_paper_doi 10.1039/d4cc01984a
_journal_volume 60
_journal_year 2024
_chemical_formula_moiety 'C29 H24 N O3 P'
_chemical_formula_sum 'C29 H24 N O3 P'
_chemical_formula_weight 465.46
_space_group_crystal_system triclinic
_space_group_IT_number 2
_space_group_name_Hall '-P 1'
_space_group_name_H-M_alt 'P -1'
_atom_sites_solution_hydrogens geom
_atom_sites_solution_primary direct
_atom_sites_solution_secondary difmap
_audit_creation_date 2023-04-06
_audit_creation_method
;
  Olex2 1.2
  (compiled Apr 23 2013 17:54:37, GUI svn.r4466)
;
_audit_update_record
;
2024-02-23 deposited with the CCDC.	2024-06-16 downloaded from the CCDC.
;
_cell_angle_alpha 95.272(7)
_cell_angle_beta 112.661(8)
_cell_angle_gamma 92.657(7)
_cell_formula_units_Z 2
_cell_length_a 10.1021(9)
_cell_length_b 10.6285(9)
_cell_length_c 12.0861(10)
_cell_measurement_reflns_used 1957
_cell_measurement_temperature 293
_cell_measurement_theta_max 70.1010
_cell_measurement_theta_min 7.9600
_cell_volume 1187.71(19)
_computing_cell_refinement 'CrysAlisPro 1.171.40.84a (Rigaku OD, 2020)'
_computing_data_collection 'CrysAlisPro 1.171.40.84a (Rigaku OD, 2020)'
_computing_data_reduction 'CrysAlisPro 1.171.40.84a (Rigaku OD, 2020)'
_computing_molecular_graphics
;
O. V. Dolomanov, L. J. Bourhis, R. J. Gildea, J. A. K. Howard and H. Puschmann,
OLEX2: a complete structure solution, refinement and analysis program.
J. Appl. Cryst. (2009). 42, 339-341.
;
_computing_publication_material
;
O. V. Dolomanov, L. J. Bourhis, R. J. Gildea, J. A. K. Howard and H. Puschmann,
OLEX2: a complete structure solution, refinement and analysis program.
J. Appl. Cryst. (2009). 42, 339-341.
;
_computing_structure_refinement
;
XL, G.M. Sheldrick, Acta Cryst.
(2008). A64, 112-122
;
_computing_structure_solution
;
XS, G.M. Sheldrick, Acta Cryst.
(2008). A64, 112-122
;
_diffrn_ambient_environment N~2~
_diffrn_ambient_temperature 293
_diffrn_detector 'CCD plate'
_diffrn_detector_area_resol_mean 16.0793
_diffrn_detector_type Eos
_diffrn_measured_fraction_theta_full 0.9988
_diffrn_measured_fraction_theta_max 0.9783
_diffrn_measurement_details
;
List of Runs (angles in degrees, time in seconds):

  # Type    Start    End  Width  t~exp~   \w     \q     \k     \f   Frames
#--------------------------------------------------------------------------
  1  \w    -58.00   2.00   1.00    1.00    --    0.00 -39.00 -74.00   60
  2  \w     -9.00  28.00   1.00    1.00    --    0.00  39.00  79.00   37
  3  \w     51.00 125.00   1.00    1.50    --   54.00  39.00  79.00   74
  4  \w    -17.00  79.00   1.00    1.50    --   54.00 -39.00 -74.00   96
  5  \w     83.00 166.00   1.00    1.50    --  108.00  39.00  79.00   83
  6  \w     40.00 101.00   1.00    1.50    --  108.00 -39.00 -74.00   61
  7  \w     31.00  66.00   1.00    1.00    --    0.00  39.00  79.00   35
  8  \w    -21.00   4.00   1.00    1.00    --    0.00 -77.00-120.00   25
  9  \w    -18.00  78.00   1.00    1.50    --   54.00 -37.00 150.00   96
 10  \w     70.00 123.00   1.00    1.50    --   54.00  57.00  90.00   53
 11  \w     -9.00  55.00   1.00    1.50    --   54.00 -77.00 150.00   64
 12  \w     27.00  83.00   1.00    1.50    --   54.00-125.00 -60.00   56
 13  \w     35.00  60.00   1.00    1.50    --   54.00-125.00 -30.00   25
 14  \w     39.00  96.00   1.00    1.50    --   54.00 -99.00  30.00   57
 15  \w     88.00 168.00   1.00    1.50    --  108.00  63.00 -60.00   80
 16  \w     49.00  83.00   1.00    1.50    --  108.00 -50.00  60.00   34
 17  \w    105.00 170.00   1.00    1.50    --  108.00  77.00   0.00   65
 18  \w     49.00  99.00   1.00    1.50    --  108.00 -91.00-150.00   50
 19  \w    103.00 172.00   1.00    1.50    --  108.00  77.00 -30.00   69
 20  \w     37.00  62.00   1.00    1.50    --  108.00-111.00 120.00   25
 21  \w    138.00 176.00   1.00    1.50    --  108.00  37.00 -90.00   38
 22  \w    152.00 178.00   1.00    1.50    --  108.00 111.00-180.00   26
 23  \w     83.00 120.00   1.00    1.50    --  108.00  37.00 -90.00   37
 24  \w    105.00 131.00   1.00    1.50    --  108.00 111.00-180.00   26
 25  \w     56.00 106.00   1.00    1.50    --  108.00 -91.00 -30.00   50
 26  \w     57.00 128.00   1.00    1.50    --  108.00 -63.00-150.00   71
 27  \w     37.00  63.00   1.00    1.50    --  108.00-111.00 -60.00   26
 28  \w     81.00 109.00   1.00    1.50    --  108.00-111.00 -60.00   28
 29  \w     70.00 108.00   1.00    1.50    --  108.00-111.00 120.00   38
 30  \w    105.00 130.00   1.00    1.50    --  108.00 -50.00  60.00   25
 31  \w     54.00 106.00   1.00    1.50    --  108.00 -63.00   0.00   52
 32  \w     37.00 104.00   1.00    1.50    --  108.00-111.00-180.00   67
;
_diffrn_measurement_device 'four-circle diffractometer'
_diffrn_measurement_device_type 'SuperNova, Dual, Cu at home/near, Eos'
_diffrn_measurement_method '\w scans'
_diffrn_orient_matrix_type 'CrysAlisPro convention (1999,Acta A55,543-557)'
_diffrn_orient_matrix_UB_11 0.0239771000
_diffrn_orient_matrix_UB_12 -0.1207272000
_diffrn_orient_matrix_UB_13 -0.0682240000
_diffrn_orient_matrix_UB_21 0.1367977000
_diffrn_orient_matrix_UB_22 0.0678771000
_diffrn_orient_matrix_UB_23 -0.0023975000
_diffrn_orient_matrix_UB_31 0.0907722000
_diffrn_orient_matrix_UB_32 -0.0466360000
_diffrn_orient_matrix_UB_33 0.1212181000
_diffrn_radiation_monochromator mirror
_diffrn_radiation_probe x-ray
_diffrn_radiation_type 'Cu K\a'
_diffrn_radiation_wavelength 1.54184
_diffrn_reflns_av_R_equivalents 0.0488
_diffrn_reflns_av_unetI/netI 0.0749
_diffrn_reflns_limit_h_max 12
_diffrn_reflns_limit_h_min -12
_diffrn_reflns_limit_k_max 12
_diffrn_reflns_limit_k_min -12
_diffrn_reflns_limit_l_max 14
_diffrn_reflns_limit_l_min -14
_diffrn_reflns_number 8165
_diffrn_reflns_theta_full 67.03
_diffrn_reflns_theta_max 67.04
_diffrn_reflns_theta_min 3.99
_diffrn_source 'micro-focus sealed X-ray tube'
_diffrn_source_type 'SuperNova (Cu) X-ray Source'
_exptl_absorpt_coefficient_mu 1.278
_exptl_absorpt_correction_T_max 1.00000
_exptl_absorpt_correction_T_min 0.88258
_exptl_absorpt_correction_type multi-scan
_exptl_absorpt_process_details
;
CrysAlisPro 1.171.40.84a (Rigaku Oxford Diffraction, 2020)
Empirical absorption correction using spherical harmonics,
implemented in SCALE3 ABSPACK scaling algorithm.
;
_exptl_crystal_colour colorless
_exptl_crystal_density_diffrn 1.302
_exptl_crystal_density_method 'not measured'
_exptl_crystal_description plate
_exptl_crystal_F_000 488
_exptl_crystal_size_max 0.08
_exptl_crystal_size_mid 0.06
_exptl_crystal_size_min 0.02
_refine_diff_density_max 0.318
_refine_diff_density_min -0.376
_refine_diff_density_rms 0.057
_refine_ls_extinction_method none
_refine_ls_goodness_of_fit_ref 1.011
_refine_ls_hydrogen_treatment mixed
_refine_ls_matrix_type full
_refine_ls_number_parameters 309
_refine_ls_number_reflns 4223
_refine_ls_number_restraints 0
_refine_ls_restrained_S_all 1.011
_refine_ls_R_factor_all 0.0751
_refine_ls_R_factor_gt 0.0485
_refine_ls_shift/su_max 0.000
_refine_ls_shift/su_mean 0.000
_refine_ls_structure_factor_coef Fsqd
_refine_ls_weighting_details 'calc w=1/[\s^2^(Fo^2^)+(0.0546P)^2^+0.0000P] where P=(Fo^2^+2Fc^2^)/3'
_refine_ls_weighting_scheme calc
_refine_ls_wR_factor_gt 0.1101
_refine_ls_wR_factor_ref 0.1253
_reflns_number_gt 3124
_reflns_number_total 4223
_reflns_threshold_expression >2sigma(I)
_cod_data_source_file d4cc01984a2.cif
_cod_data_source_block exp_1356
_cod_depositor_comments 'Adding full bibliography for 7133196--7133198.cif.'
_cod_original_cell_volume 1187.71(17)
_cod_database_code 7133197
_diffrn_oxdiff_digest_frames
;
0141000713c520ebb116300df224a15888000289569
;
_reflns_odcompleteness_completeness 99.88
_reflns_odcompleteness_iscentric 1
_reflns_odcompleteness_theta 66.97
_olex2_refinement_description
;
1. Fixed Uiso
 At 1.2 times of:
  All C(H) groups
 At 1.5 times of:
  All C(H,H,H) groups, All O(H) groups
2.a Aromatic/amide H refined with riding coordinates:
 C1(H1), C2(H2), C3(H3), C4(H4), C5(H5), C7(H7), C8(H8), C9(H9), C10(H10),
 C11(H11), C17(H17), C18(H18), C19(H19), C20(H20), C21(H21), C22(H22), C24(H24),
  C25(H25), C27(H27), C28(H28)
2.b Idealised Me refined as rotating group:
 C29(H29A,H29B,H29C)
2.c Idealised tetrahedral OH refined as rotating group:
 O3(H3A)
;
_oxdiff_exptl_absorpt_empirical_details
;
Empirical correction (ABSPACK) includes:
- Absorption correction using spherical harmonics
- Frame scaling
;
_oxdiff_exptl_absorpt_empirical_full_max 1.513
_oxdiff_exptl_absorpt_empirical_full_min 0.654

loop_
_space_group_symop_id
_space_group_symop_operation_xyz
1 'x, y, z'
2 '-x, -y, -z'

loop_
_atom_site_label
_atom_site_type_symbol
_atom_site_fract_x
_atom_site_fract_y
_atom_site_fract_z
_atom_site_U_iso_or_equiv
_atom_site_adp_type
_atom_site_occupancy
_atom_site_symmetry_multiplicity
_atom_site_calc_flag
_atom_site_refinement_flags
_atom_site_disorder_assembly
_atom_site_disorder_group
C1 C 0.4278(3) 0.5352(3) 0.3277(3) 0.0276(6) Uani 1 1 d . . .
H1 H 0.4820 0.5699 0.4069 0.033 Uiso 1 1 calc R . .
C2 C 0.2807(3) 0.5047(3) 0.2901(3) 0.0369(7) Uani 1 1 d . . .
H2 H 0.2367 0.5179 0.3445 0.044 Uiso 1 1 calc R . .
C3 C 0.1994(3) 0.4549(3) 0.1720(3) 0.0355(7) Uani 1 1 d . . .
H3 H 0.1005 0.4365 0.1466 0.043 Uiso 1 1 calc R . .
C4 C 0.2647(3) 0.4324(3) 0.0918(3) 0.0304(7) Uani 1 1 d . . .
H4 H 0.2098 0.3979 0.0127 0.037 Uiso 1 1 calc R . .
C5 C 0.4119(3) 0.4609(3) 0.1282(2) 0.0239(6) Uani 1 1 d . . .
H5 H 0.4554 0.4448 0.0738 0.029 Uiso 1 1 calc R . .
C6 C 0.4944(3) 0.5137(2) 0.2465(2) 0.0183(5) Uani 1 1 d . . .
C7 C 0.5940(3) 0.7395(3) 0.1360(2) 0.0314(7) Uani 1 1 d . . .
H7 H 0.5013 0.7000 0.1102 0.038 Uiso 1 1 calc R . .
C8 C 0.6186(3) 0.8456(3) 0.0851(3) 0.0428(8) Uani 1 1 d . . .
H8 H 0.5421 0.8770 0.0256 0.051 Uiso 1 1 calc R . .
C9 C 0.7555(3) 0.9048(3) 0.1220(3) 0.0349(7) Uani 1 1 d . . .
H9 H 0.7716 0.9757 0.0876 0.042 Uiso 1 1 calc R . .
C10 C 0.8687(3) 0.8578(3) 0.2106(2) 0.0304(7) Uani 1 1 d . . .
H10 H 0.9612 0.8977 0.2361 0.036 Uiso 1 1 calc R . .
C11 C 0.8458(3) 0.7522(3) 0.2616(2) 0.0254(6) Uani 1 1 d . . .
H11 H 0.9229 0.7209 0.3205 0.030 Uiso 1 1 calc R . .
C12 C 0.7069(3) 0.6923(2) 0.2251(2) 0.0184(5) Uani 1 1 d . . .
C13 C 0.7635(3) 0.4325(2) 0.2408(2) 0.0160(5) Uani 1 1 d . . .
C14 C 0.8902(2) 0.3631(2) 0.3208(2) 0.0163(5) Uani 1 1 d . . .
C15 C 0.9122(3) 0.2788(2) 0.2216(2) 0.0170(5) Uani 1 1 d . . .
C16 C 0.8140(3) 0.3074(2) 0.1115(2) 0.0197(5) Uani 1 1 d . . .
C17 C 0.8167(3) 0.2560(3) 0.0030(2) 0.0243(6) Uani 1 1 d . . .
H17 H 0.7498 0.2745 -0.0705 0.029 Uiso 1 1 calc R . .
C18 C 0.9236(3) 0.1755(3) 0.0079(2) 0.0273(6) Uani 1 1 d . . .
H18 H 0.9294 0.1409 -0.0635 0.033 Uiso 1 1 calc R . .
C19 C 1.0211(3) 0.1465(3) 0.1172(2) 0.0257(6) Uani 1 1 d . . .
H19 H 1.0910 0.0922 0.1183 0.031 Uiso 1 1 calc R . .
C20 C 1.0161(3) 0.1976(2) 0.2260(2) 0.0220(6) Uani 1 1 d . . .
H20 H 1.0811 0.1774 0.2995 0.026 Uiso 1 1 calc R . .
C21 C 0.8479(3) 0.2959(2) 0.4084(2) 0.0194(5) Uani 1 1 d . . .
H21 H 0.8405 0.3466 0.4723 0.023 Uiso 1 1 calc R . .
C22 C 0.8201(3) 0.1723(2) 0.4035(2) 0.0215(6) Uani 1 1 d . . .
H22 H 0.8321 0.1207 0.3422 0.026 Uiso 1 1 calc R . .
C23 C 0.7720(3) 0.1093(2) 0.4866(2) 0.0213(6) Uani 1 1 d . . .
C24 C 0.7337(3) -0.0208(3) 0.4661(2) 0.0279(6) Uani 1 1 d . . .
H24 H 0.7432 -0.0676 0.4011 0.033 Uiso 1 1 calc R . .
C25 C 0.6817(3) -0.0832(3) 0.5393(2) 0.0307(7) Uani 1 1 d . . .
H25 H 0.6563 -0.1702 0.5229 0.037 Uiso 1 1 calc R . .
C26 C 0.6680(3) -0.0148(3) 0.6366(2) 0.0288(6) Uani 1 1 d . . .
C27 C 0.7056(3) 0.1159(3) 0.6588(2) 0.0305(7) Uani 1 1 d . . .
H27 H 0.6959 0.1625 0.7237 0.037 Uiso 1 1 calc R . .
C28 C 0.7568(3) 0.1762(3) 0.5859(2) 0.0260(6) Uani 1 1 d . . .
H28 H 0.7819 0.2632 0.6027 0.031 Uiso 1 1 calc R . .
C29 C 0.5751(4) -0.1941(3) 0.6963(3) 0.0517(10) Uani 1 1 d . . .
H29A H 0.4995 -0.2133 0.6175 0.078 Uiso 1 1 calc R . .
H29B H 0.5402 -0.2159 0.7561 0.078 Uiso 1 1 calc R . .
H29C H 0.6550 -0.2420 0.7009 0.078 Uiso 1 1 calc R . .
N1 N 0.7213(2) 0.4002(2) 0.12659(17) 0.0198(5) Uani 1 1 d . . .
O1 O 0.75289(18) 0.58679(17) 0.43405(14) 0.0224(4) Uani 1 1 d . . .
O2 O 0.6202(2) -0.0630(2) 0.71727(19) 0.0440(6) Uani 1 1 d . . .
O3 O 1.00673(18) 0.45790(16) 0.37898(14) 0.0198(4) Uani 1 1 d . . .
H3A H 1.0673 0.4315 0.4375 0.030 Uiso 1 1 calc R . .
P1 P 0.68383(7) 0.55963(6) 0.29966(5) 0.01658(17) Uani 1 1 d . . .

loop_
_atom_site_aniso_label
_atom_site_aniso_U_11
_atom_site_aniso_U_22
_atom_site_aniso_U_33
_atom_site_aniso_U_23
_atom_site_aniso_U_13
_atom_site_aniso_U_12
C1 0.0312(15) 0.0229(15) 0.0363(16) 0.0000(12) 0.0228(13) -0.0002(12)
C2 0.0374(17) 0.0244(16) 0.063(2) -0.0005(14) 0.0362(16) 0.0014(13)
C3 0.0221(15) 0.0269(16) 0.059(2) 0.0112(14) 0.0168(14) 0.0007(12)
C4 0.0218(14) 0.0298(16) 0.0351(16) 0.0100(12) 0.0052(12) -0.0023(12)
C5 0.0224(13) 0.0270(15) 0.0224(14) 0.0070(11) 0.0080(11) 0.0012(11)
C6 0.0182(12) 0.0151(13) 0.0237(13) 0.0046(10) 0.0098(10) 0.0033(10)
C7 0.0230(15) 0.0268(16) 0.0380(16) 0.0122(13) 0.0033(12) -0.0018(12)
C8 0.0373(18) 0.0327(18) 0.051(2) 0.0214(15) 0.0054(15) -0.0001(14)
C9 0.0436(18) 0.0240(16) 0.0395(17) 0.0092(13) 0.0182(14) -0.0021(13)
C10 0.0285(15) 0.0261(16) 0.0382(17) -0.0006(12) 0.0168(13) -0.0057(12)
C11 0.0227(14) 0.0258(15) 0.0269(14) 0.0037(11) 0.0087(11) 0.0025(11)
C12 0.0205(13) 0.0164(13) 0.0178(12) -0.0024(10) 0.0077(10) 0.0030(10)
C13 0.0161(12) 0.0137(12) 0.0197(13) 0.0009(9) 0.0088(10) 0.0023(10)
C14 0.0155(12) 0.0157(13) 0.0159(12) -0.0003(9) 0.0045(10) 0.0028(10)
C15 0.0178(12) 0.0162(13) 0.0186(12) -0.0018(10) 0.0098(10) -0.0014(10)
C16 0.0187(13) 0.0177(13) 0.0223(13) -0.0001(10) 0.0083(10) 0.0018(10)
C17 0.0287(15) 0.0253(15) 0.0175(13) 0.0005(10) 0.0078(11) 0.0030(12)
C18 0.0339(16) 0.0219(15) 0.0289(15) -0.0073(11) 0.0178(13) 0.0006(12)
C19 0.0254(14) 0.0163(14) 0.0395(16) -0.0015(11) 0.0180(12) 0.0038(11)
C20 0.0219(13) 0.0200(14) 0.0241(14) 0.0044(10) 0.0085(11) 0.0027(11)
C21 0.0216(13) 0.0208(14) 0.0149(12) -0.0006(10) 0.0069(10) 0.0023(10)
C22 0.0271(14) 0.0179(14) 0.0210(13) -0.0024(10) 0.0122(11) 0.0008(11)
C23 0.0219(13) 0.0171(13) 0.0246(14) 0.0021(10) 0.0089(11) 0.0027(11)
C24 0.0352(16) 0.0179(14) 0.0311(15) 0.0032(11) 0.0134(13) 0.0032(12)
C25 0.0290(15) 0.0198(15) 0.0395(17) 0.0094(12) 0.0083(13) 0.0001(12)
C26 0.0239(14) 0.0362(17) 0.0282(15) 0.0199(13) 0.0086(12) 0.0047(12)
C27 0.0353(16) 0.0335(17) 0.0277(15) 0.0077(12) 0.0162(13) 0.0070(13)
C28 0.0337(15) 0.0189(14) 0.0264(14) 0.0034(11) 0.0127(12) 0.0019(12)
C29 0.040(2) 0.046(2) 0.072(2) 0.0358(19) 0.0190(18) 0.0012(16)
N1 0.0208(11) 0.0223(12) 0.0184(11) 0.0018(9) 0.0100(9) 0.0046(9)
O1 0.0236(10) 0.0266(10) 0.0162(9) -0.0003(7) 0.0073(7) 0.0056(8)
O2 0.0430(13) 0.0480(15) 0.0486(13) 0.0276(11) 0.0212(11) 0.0044(11)
O3 0.0183(9) 0.0185(10) 0.0186(9) 0.0011(7) 0.0035(7) -0.0010(7)
P1 0.0175(3) 0.0165(3) 0.0164(3) 0.0009(2) 0.0073(3) 0.0038(2)

loop_
_atom_type_symbol
_atom_type_description
_atom_type_scat_dispersion_real
_atom_type_scat_dispersion_imag
_atom_type_scat_source
C C 0.0181 0.0091 'International Tables Vol C Tables 4.2.6.8 and 6.1.1.4'
H H 0.0000 0.0000 'International Tables Vol C Tables 4.2.6.8 and 6.1.1.4'
N N 0.0311 0.0180 'International Tables Vol C Tables 4.2.6.8 and 6.1.1.4'
O O 0.0492 0.0322 'International Tables Vol C Tables 4.2.6.8 and 6.1.1.4'
P P 0.2955 0.4335 'International Tables Vol C Tables 4.2.6.8 and 6.1.1.4'

loop_
_geom_angle_atom_site_label_1
_geom_angle_atom_site_label_2
_geom_angle_atom_site_label_3
_geom_angle
_geom_angle_site_symmetry_1
_geom_angle_site_symmetry_3
_geom_angle_publ_flag
C2 C1 H1 120.0 . . ?
C2 C1 C6 120.0(3) . . ?
C6 C1 H1 120.0 . . ?
C1 C2 H2 119.9 . . ?
C3 C2 C1 120.2(3) . . ?
C3 C2 H2 119.9 . . ?
C2 C3 H3 120.0 . . ?
C4 C3 C2 120.1(3) . . ?
C4 C3 H3 120.0 . . ?
C3 C4 H4 119.8 . . ?
C3 C4 C5 120.5(3) . . ?
C5 C4 H4 119.8 . . ?
C4 C5 H5 120.0 . . ?
C4 C5 C6 120.0(3) . . ?
C6 C5 H5 120.0 . . ?
C1 C6 P1 117.67(19) . . ?
C5 C6 C1 119.3(2) . . ?
C5 C6 P1 123.00(19) . . ?
C8 C7 H7 119.9 . . ?
C12 C7 H7 119.9 . . ?
C12 C7 C8 120.3(3) . . ?
C7 C8 H8 119.7 . . ?
C9 C8 C7 120.5(3) . . ?
C9 C8 H8 119.7 . . ?
C8 C9 H9 120.3 . . ?
C8 C9 C10 119.4(3) . . ?
C10 C9 H9 120.3 . . ?
C9 C10 H10 119.7 . . ?
C11 C10 C9 120.7(3) . . ?
C11 C10 H10 119.7 . . ?
C10 C11 H11 119.9 . . ?
C10 C11 C12 120.2(2) . . ?
C12 C11 H11 119.9 . . ?
C7 C12 C11 119.0(2) . . ?
C7 C12 P1 123.2(2) . . ?
C11 C12 P1 117.80(19) . . ?
C14 C13 P1 123.81(16) . . ?
N1 C13 C14 115.2(2) . . ?
N1 C13 P1 120.86(18) . . ?
C15 C14 C13 98.65(18) . . ?
C21 C14 C13 110.20(19) . . ?
C21 C14 C15 116.2(2) . . ?
O3 C14 C13 105.78(19) . . ?
O3 C14 C15 111.52(19) . . ?
O3 C14 C21 112.99(18) . . ?
C16 C15 C14 107.6(2) . . ?
C20 C15 C14 131.3(2) . . ?
C20 C15 C16 120.7(2) . . ?
C15 C16 N1 112.0(2) . . ?
C17 C16 C15 121.6(2) . . ?
C17 C16 N1 126.2(2) . . ?
C16 C17 H17 121.2 . . ?
C16 C17 C18 117.5(2) . . ?
C18 C17 H17 121.2 . . ?
C17 C18 H18 119.5 . . ?
C19 C18 C17 121.0(2) . . ?
C19 C18 H18 119.5 . . ?
C18 C19 H19 119.5 . . ?
C18 C19 C20 121.0(2) . . ?
C20 C19 H19 119.5 . . ?
C15 C20 C19 118.2(2) . . ?
C15 C20 H20 120.9 . . ?
C19 C20 H20 120.9 . . ?
C14 C21 H21 116.7 . . ?
C22 C21 C14 126.7(2) . . ?
C22 C21 H21 116.7 . . ?
C21 C22 H22 117.1 . . ?
C21 C22 C23 125.7(2) . . ?
C23 C22 H22 117.1 . . ?
C24 C23 C22 120.5(2) . . ?
C24 C23 C28 117.0(2) . . ?
C28 C23 C22 122.5(2) . . ?
C23 C24 H24 118.8 . . ?
C25 C24 C23 122.4(3) . . ?
C25 C24 H24 118.8 . . ?
C24 C25 H25 120.3 . . ?
C26 C25 C24 119.3(3) . . ?
C26 C25 H25 120.3 . . ?
C25 C26 C27 119.3(2) . . ?
O2 C26 C25 126.1(3) . . ?
O2 C26 C27 114.6(3) . . ?
C26 C27 H27 119.6 . . ?
C28 C27 C26 120.8(3) . . ?
C28 C27 H27 119.6 . . ?
C23 C28 H28 119.4 . . ?
C27 C28 C23 121.3(3) . . ?
C27 C28 H28 119.4 . . ?
H29A C29 H29B 109.5 . . ?
H29A C29 H29C 109.5 . . ?
H29B C29 H29C 109.5 . . ?
O2 C29 H29A 109.5 . . ?
O2 C29 H29B 109.5 . . ?
O2 C29 H29C 109.5 . . ?
C13 N1 C16 106.5(2) . . ?
C26 O2 C29 117.0(3) . . ?
C14 O3 H3A 109.5 . . ?
C6 P1 C12 107.88(12) . . ?
C6 P1 C13 107.04(11) . . ?
C12 P1 C13 103.94(11) . . ?
O1 P1 C6 112.35(11) . . ?
O1 P1 C12 112.68(11) . . ?
O1 P1 C13 112.43(11) . . ?

loop_
_geom_bond_atom_site_label_1
_geom_bond_atom_site_label_2
_geom_bond_distance
_geom_bond_site_symmetry_2
_geom_bond_publ_flag
C1 H1 0.9300 . ?
C1 C2 1.389(4) . ?
C1 C6 1.397(3) . ?
C2 H2 0.9300 . ?
C2 C3 1.382(4) . ?
C3 H3 0.9300 . ?
C3 C4 1.377(4) . ?
C4 H4 0.9300 . ?
C4 C5 1.387(4) . ?
C5 H5 0.9300 . ?
C5 C6 1.394(3) . ?
C6 P1 1.794(2) . ?
C7 H7 0.9300 . ?
C7 C8 1.391(4) . ?
C7 C12 1.384(3) . ?
C8 H8 0.9300 . ?
C8 C9 1.378(4) . ?
C9 H9 0.9300 . ?
C9 C10 1.382(4) . ?
C10 H10 0.9300 . ?
C10 C11 1.381(4) . ?
C11 H11 0.9300 . ?
C11 C12 1.399(4) . ?
C12 P1 1.795(3) . ?
C13 C14 1.543(3) . ?
C13 N1 1.285(3) . ?
C13 P1 1.829(2) . ?
C14 C15 1.522(3) . ?
C14 C21 1.507(3) . ?
C14 O3 1.420(3) . ?
C15 C16 1.390(3) . ?
C15 C20 1.378(4) . ?
C16 C17 1.385(3) . ?
C16 N1 1.438(3) . ?
C17 H17 0.9300 . ?
C17 C18 1.396(4) . ?
C18 H18 0.9300 . ?
C18 C19 1.382(4) . ?
C19 H19 0.9300 . ?
C19 C20 1.396(3) . ?
C20 H20 0.9300 . ?
C21 H21 0.9300 . ?
C21 C22 1.321(3) . ?
C22 H22 0.9300 . ?
C22 C23 1.471(3) . ?
C23 C24 1.391(4) . ?
C23 C28 1.402(3) . ?
C24 H24 0.9300 . ?
C24 C25 1.390(4) . ?
C25 H25 0.9300 . ?
C25 C26 1.381(4) . ?
C26 C27 1.397(4) . ?
C26 O2 1.371(3) . ?
C27 H27 0.9300 . ?
C27 C28 1.370(4) . ?
C28 H28 0.9300 . ?
C29 H29A 0.9600 . ?
C29 H29B 0.9600 . ?
C29 H29C 0.9600 . ?
C29 O2 1.414(4) . ?
O1 P1 1.4933(17) . ?
O3 H3A 0.8200 . ?

loop_
_geom_torsion_atom_site_label_1
_geom_torsion_atom_site_label_2
_geom_torsion_atom_site_label_3
_geom_torsion_atom_site_label_4
_geom_torsion
_geom_torsion_site_symmetry_1
_geom_torsion_site_symmetry_2
_geom_torsion_site_symmetry_3
_geom_torsion_site_symmetry_4
_geom_torsion_publ_flag
C1 C2 C3 C4 1.5(5) . . . . ?
C1 C6 P1 C12 -110.8(2) . . . . ?
C1 C6 P1 C13 137.9(2) . . . . ?
C1 C6 P1 O1 14.0(2) . . . . ?
C2 C1 C6 C5 -0.4(4) . . . . ?
C2 C1 C6 P1 178.2(2) . . . . ?
C2 C3 C4 C5 -0.8(5) . . . . ?
C3 C4 C5 C6 -0.5(4) . . . . ?
C4 C5 C6 C1 1.1(4) . . . . ?
C4 C5 C6 P1 -177.3(2) . . . . ?
C5 C6 P1 C12 67.7(2) . . . . ?
C5 C6 P1 C13 -43.7(2) . . . . ?
C5 C6 P1 O1 -167.6(2) . . . . ?
C6 C1 C2 C3 -1.0(4) . . . . ?
C7 C8 C9 C10 -0.1(5) . . . . ?
C7 C12 P1 C6 -4.5(3) . . . . ?
C7 C12 P1 C13 108.9(2) . . . . ?
C7 C12 P1 O1 -129.1(2) . . . . ?
C8 C7 C12 C11 -0.7(4) . . . . ?
C8 C7 C12 P1 177.6(2) . . . . ?
C8 C9 C10 C11 0.3(5) . . . . ?
C9 C10 C11 C12 -0.8(4) . . . . ?
C10 C11 C12 C7 0.9(4) . . . . ?
C10 C11 C12 P1 -177.4(2) . . . . ?
C11 C12 P1 C6 173.81(19) . . . . ?
C11 C12 P1 C13 -72.8(2) . . . . ?
C11 C12 P1 O1 49.2(2) . . . . ?
C12 C7 C8 C9 0.3(5) . . . . ?
C13 C14 C15 C16 1.7(2) . . . . ?
C13 C14 C15 C20 174.0(3) . . . . ?
C13 C14 C21 C22 107.0(3) . . . . ?
C14 C13 N1 C16 -1.4(3) . . . . ?
C14 C13 P1 C6 -125.10(19) . . . . ?
C14 C13 P1 C12 120.9(2) . . . . ?
C14 C13 P1 O1 -1.3(2) . . . . ?
C14 C15 C16 C17 173.2(2) . . . . ?
C14 C15 C16 N1 -2.7(3) . . . . ?
C14 C15 C20 C19 -170.5(2) . . . . ?
C14 C21 C22 C23 -176.7(2) . . . . ?
C15 C14 C21 C22 -4.2(4) . . . . ?
C15 C16 C17 C18 -1.0(4) . . . . ?
C15 C16 N1 C13 2.6(3) . . . . ?
C16 C15 C20 C19 0.9(4) . . . . ?
C16 C17 C18 C19 1.2(4) . . . . ?
C17 C16 N1 C13 -173.0(2) . . . . ?
C17 C18 C19 C20 -0.4(4) . . . . ?
C18 C19 C20 C15 -0.7(4) . . . . ?
C20 C15 C16 C17 -0.1(4) . . . . ?
C20 C15 C16 N1 -176.0(2) . . . . ?
C21 C14 C15 C16 119.4(2) . . . . ?
C21 C14 C15 C20 -68.3(3) . . . . ?
C21 C22 C23 C24 174.2(3) . . . . ?
C21 C22 C23 C28 -3.2(4) . . . . ?
C22 C23 C24 C25 -177.2(2) . . . . ?
C22 C23 C28 C27 177.1(3) . . . . ?
C23 C24 C25 C26 -0.4(4) . . . . ?
C24 C23 C28 C27 -0.4(4) . . . . ?
C24 C25 C26 C27 0.5(4) . . . . ?
C24 C25 C26 O2 -179.2(3) . . . . ?
C25 C26 C27 C28 -0.6(4) . . . . ?
C25 C26 O2 C29 -2.8(4) . . . . ?
C26 C27 C28 C23 0.5(4) . . . . ?
C27 C26 O2 C29 177.5(3) . . . . ?
C28 C23 C24 C25 0.4(4) . . . . ?
N1 C13 C14 C15 -0.1(3) . . . . ?
N1 C13 C14 C21 -122.3(2) . . . . ?
N1 C13 C14 O3 115.2(2) . . . . ?
N1 C13 P1 C6 59.1(2) . . . . ?
N1 C13 P1 C12 -55.0(2) . . . . ?
N1 C13 P1 O1 -177.11(19) . . . . ?
N1 C16 C17 C18 174.3(2) . . . . ?
O2 C26 C27 C28 179.2(3) . . . . ?
O3 C14 C15 C16 -109.1(2) . . . . ?
O3 C14 C15 C20 63.2(3) . . . . ?
O3 C14 C21 C22 -135.0(3) . . . . ?
P1 C13 C14 C15 -176.19(17) . . . . ?
P1 C13 C14 C21 61.6(3) . . . . ?
P1 C13 C14 O3 -60.8(2) . . . . ?
P1 C13 N1 C16 174.76(17) . . . . ?
